data_7701437
loop_
_publ_author_name
'Banerjee, Sridhar'
'Sheet, Debobrata'
'Sarkar, Subhash'
'Halder, Partha'
'Paine, Tapan Kanti'

_publ_section_title
;
 Nickel Complexes of Ligands Derived from (o-Hydroxyphenyl)
 Dichalcogenide: Delocalised Redox States of Nickel and
 o-Chalcogenophenolate Ligand
;
_journal_name_full 'Dalton Transactions'
_journal_paper_doi 10.1039/C9DT03413G
_journal_year 2019
_chemical_formula_moiety 'C28 H40 Ni O2 Se2, C16 H36 N'
_chemical_formula_sum 'C44 H76 N Ni O2 Se2'
_chemical_formula_weight 867.68
_space_group_crystal_system triclinic
_space_group_IT_number 2
_space_group_name_Hall '-P 1'
_space_group_name_H-M_alt 'P -1'
_symmetry_space_group_name_Hall '-P 1'
_symmetry_space_group_name_H-M 'P -1'
_atom_sites_solution_hydrogens geom
_atom_sites_solution_primary direct
_audit_creation_date 2019-09-11
_audit_creation_method
;
Olex2 1.2
(compiled 2018.05.29 svn.r3508 for OlexSys, GUI svn.r5506)
;
_audit_update_record
;
2019-09-24 deposited with the CCDC.    2019-10-24 downloaded from the CCDC.
;
_cell_angle_alpha 102.464(3)
_cell_angle_beta 92.731(3)
_cell_angle_gamma 101.164(3)
_cell_formula_units_Z 4
_cell_length_a 12.2167(9)
_cell_length_b 17.5848(13)
_cell_length_c 22.4459(17)
_cell_measurement_reflns_used 4086
_cell_measurement_temperature 293(2)
_cell_measurement_theta_max 1.21
_cell_measurement_theta_min 22.850
_cell_volume 4599.1(6)
_computing_cell_refinement 'SAINT v7.34A (Bruker, 200?)'
_computing_data_collection 'Bruker SMART'
_computing_data_reduction 'SAINT v7.34A (Bruker, 200?)'
_computing_molecular_graphics 'Olex2 (Dolomanov et al., 2009)'
_computing_publication_material 'Olex2 (Dolomanov et al., 2009)'
_computing_structure_refinement 'XL (Sheldrick, 2008)'
_computing_structure_solution 'ShelXS (Sheldrick, 2008)'
_diffrn_ambient_temperature 293.15
_diffrn_measured_fraction_theta_full 0.997
_diffrn_measured_fraction_theta_max 0.997
_diffrn_measurement_device_type 'CCD area detector'
_diffrn_measurement_method 'phi and omega scans'
_diffrn_radiation_monochromator graphite
_diffrn_radiation_type MoK\a
_diffrn_radiation_wavelength 0.71073
_diffrn_reflns_av_R_equivalents 0.0948
_diffrn_reflns_av_unetI/netI 0.0924
_diffrn_reflns_Laue_measured_fraction_full 0.997
_diffrn_reflns_Laue_measured_fraction_max 0.997
_diffrn_reflns_limit_h_max 13
_diffrn_reflns_limit_h_min -13
_diffrn_reflns_limit_k_max 19
_diffrn_reflns_limit_k_min -18
_diffrn_reflns_limit_l_max 24
_diffrn_reflns_limit_l_min -24
_diffrn_reflns_number 42950
_diffrn_reflns_point_group_measured_fraction_full 0.997
_diffrn_reflns_point_group_measured_fraction_max 0.997
_diffrn_reflns_theta_full 22.847
_diffrn_reflns_theta_max 22.847
_diffrn_reflns_theta_min 1.213
_exptl_absorpt_coefficient_mu 2.038
_exptl_absorpt_correction_T_max 0.8875
_exptl_absorpt_correction_T_min 0.750971
_exptl_absorpt_correction_type multi-scan
_exptl_absorpt_process_details
'SADABS-2004/1 (Bruker,2004) was used for absorption correction. R(int) was 0.0803 before and 0.0485 after correction. The Ratio of minimum to maximum transmission is 0.7510. The \l/2 correction factor is 0.0015.'
_exptl_crystal_colour green
_exptl_crystal_colour_primary green
_exptl_crystal_density_diffrn 1.253
_exptl_crystal_density_method 'not measured'
_exptl_crystal_description needle
_exptl_crystal_F_000 1836
_exptl_crystal_size_max 0.12
_exptl_crystal_size_mid 0.09
_exptl_crystal_size_min 0.06
_refine_diff_density_max 1.157
_refine_diff_density_min -0.574
_refine_diff_density_rms 0.108
_refine_ls_extinction_method none
_refine_ls_goodness_of_fit_ref 1.023
_refine_ls_hydrogen_treatment constr
_refine_ls_matrix_type full
_refine_ls_number_parameters 933
_refine_ls_number_reflns 12543
_refine_ls_number_restraints 0
_refine_ls_restrained_S_all 1.023
_refine_ls_R_factor_all 0.1008
_refine_ls_R_factor_gt 0.0528
_refine_ls_shift/su_max 0.000
_refine_ls_shift/su_mean 0.000
_refine_ls_structure_factor_coef Fsqd
_refine_ls_weighting_details 'w=1/[\s^2^(Fo^2^)+(0.0669P)^2^+4.6140P] where P=(Fo^2^+2Fc^2^)/3'
_refine_ls_weighting_scheme calc
_refine_ls_wR_factor_gt 0.1211
_refine_ls_wR_factor_ref 0.1452
_reflns_Friedel_coverage 0.000
_reflns_number_gt 8169
_reflns_number_total 12543
_reflns_threshold_expression 'I > 2\s(I)'
_cod_data_source_file c9dt03413g2.cif
_cod_data_source_block ds11_0m
_cod_database_code 7701437
_shelx_shelxl_version_number 2016/6
_shelx_space_group_comment
;
The symmetry employed for this shelxl refinement is uniquely defined
by the following loop, which should always be used as a source of
symmetry information in preference to the above space-group names.
They are only intended as comments.
;
_shelx_estimated_absorpt_t_max 0.888
_shelx_estimated_absorpt_t_min 0.792
_olex2_refinement_description
;
1. Fixed Uiso
 At 1.2 times of:
  All C(H) groups, All C(H,H) groups
 At 1.5 times of:
  All C(H,H,H) groups
2.a Secondary CH2 refined with riding coordinates:
 C41(H41A,H41B), C39(H39A,H39B), C37(H37A,H37B), C38(H38A,H38B), C29(H29A,
 H29B), C35(H35A,H35B), C33(H33A,H33B), C34(H34A,H34B), C30(H30A,H30B),
 C42(H42A,H42B), C43(H43A,H43B), C31(H31A,H31B), C81(H81A,H81B), C82(H82A,H82B),
  C85(H85A,H85B), C83(H83A,H83B), C79(H79A,H79B), C77(H77A,H77B), C78(H78A,
 H78B), C74(H74A,H74B), C75(H75A,H75B), C73(H73A,H73B), C87(H87A,H87B),
 C86(H86A,H86B)
2.b Aromatic/amide H refined with riding coordinates:
 C47(H47), C49(H49), C12(H12), C10(H10), C53(H53), C55(H55), C6(H6), C4(H4)
2.c Idealised Me refined as rotating group:
 C32(H32A,H32B,H32C), C44(H44A,H44B,H44C), C36(H36A,H36B,H36C), C40(H40A,H40B,
 H40C), C67(H67A,H67B,H67C), C68(H68A,H68B,H68C), C70(H70A,H70B,H70C), C72(H72A,
 H72B,H72C), C66(H66A,H66B,H66C), C71(H71A,H71B,H71C), C62(H62A,H62B,H62C),
 C24(H24A,H24B,H24C), C23(H23A,H23B,H23C), C22(H22A,H22B,H22C), C26(H26A,H26B,
 H26C), C28(H28A,H28B,H28C), C19(H19A,H19B,H19C), C16(H16A,H16B,H16C), C14(H14A,
 H14B,H14C), C15(H15A,H15B,H15C), C20(H20A,H20B,H20C), C18(H18A,H18B,H18C),
 C58(H58A,H58B,H58C), C59(H59A,H59B,H59C), C60(H60A,H60B,H60C), C80(H80A,H80B,
 H80C), C88(H88A,H88B,H88C), C84(H84A,H84B,H84C), C64(H64A,H64B,H64C), C63(H63A,
 H63B,H63C), C76(H76A,H76B,H76C), C27(H27A,H27B,H27C)
;
_olex2_submission_special_instructions 'No special instructions were received'

loop_
_space_group_symop_operation_xyz
'x, y, z'
'-x, -y, -z'

loop_
_atom_site_label
_atom_site_type_symbol
_atom_site_fract_x
_atom_site_fract_y
_atom_site_fract_z
_atom_site_U_iso_or_equiv
_atom_site_adp_type
_atom_site_occupancy
_atom_site_site_symmetry_order
_atom_site_calc_flag
_atom_site_refinement_flags_posn
Se1 Se 0.67272(6) 0.96298(4) 0.28626(3) 0.0252(2) Uani 1 1 d .
Se2 Se 0.50980(6) 0.94811(4) 0.39161(3) 0.02295(19) Uani 1 1 d .
Ni1 Ni 0.48686(7) 0.93903(5) 0.29089(4) 0.0196(2) Uani 1 1 d .
Se4 Se 0.44995(6) 0.48692(4) 0.39031(3) 0.02494(19) Uani 1 1 d .
Se3 Se 0.25086(6) 0.42411(4) 0.28348(3) 0.0285(2) Uani 1 1 d .
Ni2 Ni 0.43802(7) 0.44353(5) 0.28835(4) 0.0223(2) Uani 1 1 d .
N1 N 0.4470(5) 0.6800(3) 0.2520(3) 0.0249(14) Uani 1 1 d .
C41 C 0.3794(6) 0.6089(4) 0.2045(3) 0.0272(17) Uani 1 1 d .
H41A H 0.429620 0.575077 0.187509 0.033 Uiso 1 1 calc R
H41B H 0.325049 0.578125 0.224939 0.033 Uiso 1 1 calc R
C39 C 0.7043(6) 0.7455(4) 0.1662(3) 0.0351(19) Uani 1 1 d .
H39A H 0.737474 0.787708 0.201431 0.042 Uiso 1 1 calc R
H39B H 0.671595 0.769423 0.136541 0.042 Uiso 1 1 calc R
C37 C 0.5317(6) 0.7302(4) 0.2216(3) 0.0263(17) Uani 1 1 d .
H37A H 0.491310 0.752783 0.193894 0.032 Uiso 1 1 calc R
H37B H 0.574605 0.774072 0.252996 0.032 Uiso 1 1 calc R
C38 C 0.6127(6) 0.6874(4) 0.1861(3) 0.0341(19) Uani 1 1 d .
H38A H 0.572284 0.649361 0.150201 0.041 Uiso 1 1 calc R
H38B H 0.646081 0.658183 0.211464 0.041 Uiso 1 1 calc R
C29 C 0.5031(6) 0.6458(4) 0.2992(3) 0.0296(18) Uani 1 1 d .
H29A H 0.444782 0.613711 0.316494 0.035 Uiso 1 1 calc R
H29B H 0.547577 0.610238 0.277942 0.035 Uiso 1 1 calc R
C35 C 0.2996(6) 0.6988(5) 0.3819(3) 0.039(2) Uani 1 1 d .
H35A H 0.334556 0.753050 0.402782 0.047 Uiso 1 1 calc R
H35B H 0.351861 0.664954 0.386551 0.047 Uiso 1 1 calc R
C33 C 0.3711(6) 0.7332(4) 0.2821(3) 0.0310(18) Uani 1 1 d .
H33A H 0.339068 0.755116 0.250919 0.037 Uiso 1 1 calc R
H33B H 0.417423 0.777497 0.311853 0.037 Uiso 1 1 calc R
C34 C 0.2734(6) 0.6947(4) 0.3151(3) 0.0347(19) Uani 1 1 d .
H34A H 0.211062 0.720546 0.310907 0.042 Uiso 1 1 calc R
H34B H 0.249021 0.639193 0.294011 0.042 Uiso 1 1 calc R
C30 C 0.5781(6) 0.7048(4) 0.3518(3) 0.035(2) Uani 1 1 d .
H30A H 0.554228 0.755181 0.357597 0.042 Uiso 1 1 calc R
H30B H 0.566495 0.685627 0.388920 0.042 Uiso 1 1 calc R
C42 C 0.3182(7) 0.6303(5) 0.1525(4) 0.045(2) Uani 1 1 d .
H42A H 0.271556 0.667073 0.169159 0.054 Uiso 1 1 calc R
H42B H 0.372334 0.656922 0.129480 0.054 Uiso 1 1 calc R
C32 C 0.7710(6) 0.7704(5) 0.4027(4) 0.045(2) Uani 1 1 d .
H32A H 0.849120 0.775096 0.396706 0.068 Uiso 1 1 calc GR
H32B H 0.754598 0.745597 0.436309 0.068 Uiso 1 1 calc GR
H32C H 0.753753 0.822475 0.411764 0.068 Uiso 1 1 calc GR
C43 C 0.2468(9) 0.5584(6) 0.1106(4) 0.073(3) Uani 1 1 d .
H43A H 0.292333 0.519086 0.098885 0.088 Uiso 1 1 calc R
H43B H 0.187839 0.535851 0.133067 0.088 Uiso 1 1 calc R
C44 C 0.1955(11) 0.5720(7) 0.0553(6) 0.114(5) Uani 1 1 d .
H44A H 0.162568 0.521805 0.028078 0.171 Uiso 1 1 calc GR
H44B H 0.251554 0.601315 0.035555 0.171 Uiso 1 1 calc GR
H44C H 0.138510 0.601976 0.065716 0.171 Uiso 1 1 calc GR
C36 C 0.1924(6) 0.6718(5) 0.4107(3) 0.039(2) Uani 1 1 d .
H36A H 0.158829 0.617787 0.390485 0.059 Uiso 1 1 calc GR
H36B H 0.140985 0.705575 0.406156 0.059 Uiso 1 1 calc GR
H36C H 0.209988 0.675084 0.453394 0.059 Uiso 1 1 calc GR
C31 C 0.7002(6) 0.7196(4) 0.3443(3) 0.0332(19) Uani 1 1 d .
H31A H 0.714231 0.746394 0.311083 0.040 Uiso 1 1 calc R
H31B H 0.723130 0.668954 0.333246 0.040 Uiso 1 1 calc R
C40 C 0.7956(7) 0.7058(5) 0.1380(4) 0.045(2) Uani 1 1 d .
H40A H 0.762798 0.662257 0.104259 0.068 Uiso 1 1 calc GR
H40B H 0.832954 0.686221 0.168264 0.068 Uiso 1 1 calc GR
H40C H 0.848864 0.743895 0.123508 0.068 Uiso 1 1 calc GR
C65 C 0.4372(6) 0.3662(4) 0.0724(3) 0.0298(18) Uani 1 1 d .
C50 C 0.3310(6) 0.3676(4) 0.1041(3) 0.0236(17) Uani 1 1 d .
C45 C 0.3345(6) 0.3907(4) 0.1685(3) 0.0271(18) Uani 1 1 d .
C47 C 0.1317(6) 0.3705(4) 0.1625(3) 0.0303(18) Uani 1 1 d .
H47 H 0.066463 0.371825 0.182116 0.036 Uiso 1 1 calc R
C48 C 0.1242(6) 0.3478(4) 0.0995(3) 0.0274(18) Uani 1 1 d .
C67 C 0.5016(6) 0.3075(5) 0.0943(3) 0.037(2) Uani 1 1 d .
H67A H 0.516918 0.322764 0.138054 0.055 Uiso 1 1 calc GR
H67B H 0.570876 0.308993 0.075665 0.055 Uiso 1 1 calc GR
H67C H 0.456686 0.254456 0.082625 0.055 Uiso 1 1 calc GR
C68 C 0.5165(6) 0.4496(4) 0.0886(3) 0.037(2) Uani 1 1 d .
H68A H 0.481566 0.486568 0.072885 0.056 Uiso 1 1 calc GR
H68B H 0.585693 0.446427 0.070697 0.056 Uiso 1 1 calc GR
H68C H 0.531115 0.467379 0.132338 0.056 Uiso 1 1 calc GR
C69 C 0.0083(6) 0.3231(5) 0.0615(3) 0.0342(19) Uani 1 1 d .
C49 C 0.2248(6) 0.3473(4) 0.0720(3) 0.0297(18) Uani 1 1 d .
H49 H 0.220498 0.332402 0.029459 0.036 Uiso 1 1 calc R
C70 C -0.0562(7) 0.2492(6) 0.0792(4) 0.065(3) Uani 1 1 d .
H70A H -0.016713 0.206627 0.068785 0.098 Uiso 1 1 calc GR
H70B H -0.129510 0.233461 0.057365 0.098 Uiso 1 1 calc GR
H70C H -0.063025 0.260826 0.122450 0.098 Uiso 1 1 calc GR
C72 C 0.0163(7) 0.3056(6) -0.0052(4) 0.060(3) Uani 1 1 d .
H72A H 0.054152 0.352760 -0.016680 0.090 Uiso 1 1 calc GR
H72B H -0.057588 0.288459 -0.026264 0.090 Uiso 1 1 calc GR
H72C H 0.057651 0.264240 -0.016221 0.090 Uiso 1 1 calc GR
C66 C 0.4163(6) 0.3408(5) 0.0025(3) 0.044(2) Uani 1 1 d .
H66A H 0.370494 0.288056 -0.009226 0.066 Uiso 1 1 calc GR
H66B H 0.486561 0.341227 -0.014975 0.066 Uiso 1 1 calc GR
H66C H 0.378582 0.377181 -0.012269 0.066 Uiso 1 1 calc GR
C71 C -0.0570(8) 0.3898(6) 0.0795(4) 0.069(3) Uani 1 1 d .
H71A H -0.060516 0.401851 0.123072 0.103 Uiso 1 1 calc GR
H71B H -0.131612 0.372668 0.059317 0.103 Uiso 1 1 calc GR
H71C H -0.019730 0.436561 0.067330 0.103 Uiso 1 1 calc GR
C12 C 0.3090(5) 0.9195(4) 0.4539(3) 0.0204(16) Uani 1 1 d .
H12 H 0.356755 0.927219 0.489205 0.024 Uiso 1 1 calc R
C9 C 0.1675(5) 0.8948(4) 0.3455(3) 0.0200(16) Uani 1 1 d .
C11 C 0.1942(6) 0.9029(4) 0.4569(3) 0.0216(16) Uani 1 1 d .
C10 C 0.1264(6) 0.8918(4) 0.4014(3) 0.0196(16) Uani 1 1 d .
H10 H 0.049061 0.881880 0.402669 0.024 Uiso 1 1 calc R
C46 C 0.2341(6) 0.3914(4) 0.1973(3) 0.0251(17) Uani 1 1 d .
O3 O 0.4314(4) 0.4114(3) 0.2045(2) 0.0242(11) Uani 1 1 d .
O4 O 0.5929(4) 0.4636(3) 0.2911(2) 0.0261(11) Uani 1 1 d .
C52 C 0.6088(5) 0.5162(4) 0.3970(3) 0.0217(16) Uani 1 1 d .
C51 C 0.6584(6) 0.4986(4) 0.3424(3) 0.0214(16) Uani 1 1 d .
C53 C 0.6714(5) 0.5517(4) 0.4533(3) 0.0224(16) Uani 1 1 d .
H53 H 0.635307 0.562502 0.488802 0.027 Uiso 1 1 calc R
C54 C 0.7869(6) 0.5707(4) 0.4562(3) 0.0232(17) Uani 1 1 d .
C56 C 0.7771(6) 0.5153(4) 0.3447(3) 0.0218(16) Uani 1 1 d .
C61 C 0.8353(5) 0.4956(4) 0.2854(3) 0.0218(16) Uani 1 1 d .
C55 C 0.8374(5) 0.5498(4) 0.4000(3) 0.0184(16) Uani 1 1 d .
H55 H 0.915192 0.560199 0.401392 0.022 Uiso 1 1 calc R
C62 C 0.7978(6) 0.5338(5) 0.2361(3) 0.036(2) Uani 1 1 d .
H62A H 0.717384 0.522595 0.230507 0.054 Uiso 1 1 calc GR
H62B H 0.826539 0.512622 0.198351 0.054 Uiso 1 1 calc GR
H62C H 0.825537 0.590326 0.247945 0.054 Uiso 1 1 calc GR
C7 C 0.3539(5) 0.9249(4) 0.3990(3) 0.0162(15) Uani 1 1 d .
C8 C 0.2861(6) 0.9124(4) 0.3440(3) 0.0209(16) Uani 1 1 d .
O2 O 0.3326(3) 0.9191(3) 0.29273(19) 0.0214(11) Uani 1 1 d .
O1 O 0.4642(4) 0.9238(3) 0.2072(2) 0.0232(11) Uani 1 1 d .
C1 C 0.6596(5) 0.9457(4) 0.2004(3) 0.0205(16) Uani 1 1 d .
C3 C 0.5308(5) 0.9142(4) 0.1071(3) 0.0195(16) Uani 1 1 d .
C6 C 0.7501(6) 0.9497(4) 0.1657(3) 0.0229(17) Uani 1 1 d .
H6 H 0.822153 0.961762 0.185273 0.028 Uiso 1 1 calc R
C21 C 0.4131(6) 0.8936(4) 0.0751(3) 0.0238(17) Uani 1 1 d .
C2 C 0.5501(5) 0.9279(4) 0.1725(3) 0.0204(16) Uani 1 1 d .
C5 C 0.7363(6) 0.9365(4) 0.1028(3) 0.0200(16) Uani 1 1 d .
C25 C 0.8357(6) 0.9447(4) 0.0637(3) 0.0264(17) Uani 1 1 d .
C24 C 0.4112(6) 0.8826(4) 0.0064(3) 0.0269(17) Uani 1 1 d .
H24A H 0.446324 0.931764 -0.003094 0.040 Uiso 1 1 calc GR
H24B H 0.334961 0.867300 -0.011489 0.040 Uiso 1 1 calc GR
H24C H 0.450970 0.841878 -0.009742 0.040 Uiso 1 1 calc GR
C4 C 0.6264(6) 0.9193(4) 0.0754(3) 0.0253(17) Uani 1 1 d .
H4 H 0.616325 0.910757 0.033005 0.030 Uiso 1 1 calc R
C23 C 0.3511(6) 0.9617(4) 0.0993(3) 0.0329(19) Uani 1 1 d .
H23A H 0.349171 0.969106 0.142804 0.049 Uiso 1 1 calc GR
H23B H 0.275914 0.947932 0.079886 0.049 Uiso 1 1 calc GR
H23C H 0.389875 1.010072 0.089991 0.049 Uiso 1 1 calc GR
C22 C 0.3481(6) 0.8151(4) 0.0885(3) 0.0318(19) Uani 1 1 d .
H22A H 0.384691 0.772438 0.072306 0.048 Uiso 1 1 calc GR
H22B H 0.272822 0.803220 0.069529 0.048 Uiso 1 1 calc GR
H22C H 0.346701 0.821019 0.131970 0.048 Uiso 1 1 calc GR
C26 C 0.9442(7) 0.9377(7) 0.0970(4) 0.064(3) Uani 1 1 d .
H26A H 0.967952 0.983079 0.130760 0.096 Uiso 1 1 calc GR
H26B H 1.001301 0.935821 0.069152 0.096 Uiso 1 1 calc GR
H26C H 0.931403 0.889988 0.112142 0.096 Uiso 1 1 calc GR
C28 C 0.8565(8) 1.0272(5) 0.0493(5) 0.064(3) Uani 1 1 d .
H28A H 0.789373 1.034578 0.029373 0.096 Uiso 1 1 calc GR
H28B H 0.915743 1.031577 0.022826 0.096 Uiso 1 1 calc GR
H28C H 0.877581 1.067308 0.086727 0.096 Uiso 1 1 calc GR
C17 C 0.0895(6) 0.8862(4) 0.2878(3) 0.0291(18) Uani 1 1 d .
C19 C 0.1113(6) 0.9664(4) 0.2685(3) 0.036(2) Uani 1 1 d .
H19A H 0.095958 1.007229 0.301038 0.055 Uiso 1 1 calc GR
H19B H 0.063435 0.962204 0.232302 0.055 Uiso 1 1 calc GR
H19C H 0.188238 0.979808 0.260310 0.055 Uiso 1 1 calc GR
C16 C 0.1641(6) 0.9891(4) 0.5554(3) 0.0331(19) Uani 1 1 d .
H16A H 0.242481 1.013313 0.560788 0.050 Uiso 1 1 calc GR
H16B H 0.136297 0.990076 0.594831 0.050 Uiso 1 1 calc GR
H16C H 0.124056 1.017940 0.533498 0.050 Uiso 1 1 calc GR
C14 C 0.2086(6) 0.8561(4) 0.5557(3) 0.0299(18) Uani 1 1 d .
H14A H 0.196826 0.801543 0.533432 0.045 Uiso 1 1 calc GR
H14B H 0.179736 0.858347 0.594887 0.045 Uiso 1 1 calc GR
H14C H 0.287398 0.879104 0.561332 0.045 Uiso 1 1 calc GR
C15 C 0.0228(6) 0.8653(5) 0.5125(3) 0.036(2) Uani 1 1 d .
H15A H -0.017955 0.894713 0.491468 0.054 Uiso 1 1 calc GR
H15B H -0.002901 0.866267 0.552340 0.054 Uiso 1 1 calc GR
H15C H 0.010827 0.811145 0.489406 0.054 Uiso 1 1 calc GR
C13 C 0.1475(6) 0.9029(4) 0.5192(3) 0.0241(17) Uani 1 1 d .
C20 C -0.0344(6) 0.8655(5) 0.2977(3) 0.038(2) Uani 1 1 d .
H20A H -0.048088 0.819939 0.315502 0.057 Uiso 1 1 calc GR
H20B H -0.078653 0.853538 0.259050 0.057 Uiso 1 1 calc GR
H20C H -0.054330 0.909892 0.324734 0.057 Uiso 1 1 calc GR
C18 C 0.1117(6) 0.8205(5) 0.2348(3) 0.0355(19) Uani 1 1 d .
H18A H 0.189186 0.831816 0.227324 0.053 Uiso 1 1 calc GR
H18B H 0.065675 0.818936 0.198518 0.053 Uiso 1 1 calc GR
H18C H 0.093928 0.769947 0.245712 0.053 Uiso 1 1 calc GR
C81 C 0.3726(6) 0.2151(4) 0.2484(3) 0.0240(17) Uani 1 1 d .
H81A H 0.327176 0.243096 0.275986 0.029 Uiso 1 1 calc R
H81B H 0.410022 0.251948 0.225632 0.029 Uiso 1 1 calc R
N2 N 0.4614(5) 0.1910(3) 0.2865(2) 0.0240(14) Uani 1 1 d .
C82 C 0.2955(6) 0.1459(4) 0.2034(3) 0.0335(19) Uani 1 1 d .
H82A H 0.267255 0.104308 0.224355 0.040 Uiso 1 1 calc R
H82B H 0.337348 0.123940 0.170685 0.040 Uiso 1 1 calc R
C85 C 0.5325(6) 0.2670(4) 0.3268(3) 0.0227(16) Uani 1 1 d .
H85A H 0.557412 0.303463 0.300972 0.027 Uiso 1 1 calc R
H85B H 0.485331 0.291727 0.355289 0.027 Uiso 1 1 calc R
C83 C 0.1971(6) 0.1741(5) 0.1764(4) 0.040(2) Uani 1 1 d .
H83A H 0.225903 0.222594 0.163287 0.048 Uiso 1 1 calc R
H83B H 0.161222 0.133992 0.140512 0.048 Uiso 1 1 calc R
C58 C 0.8530(6) 0.5405(4) 0.5534(3) 0.0333(19) Uani 1 1 d .
H58A H 0.776986 0.520357 0.560190 0.050 Uiso 1 1 calc GR
H58B H 0.897160 0.561607 0.592095 0.050 Uiso 1 1 calc GR
H58C H 0.882943 0.498144 0.529826 0.050 Uiso 1 1 calc GR
C59 C 0.9795(6) 0.6404(5) 0.5117(3) 0.036(2) Uani 1 1 d .
H59A H 1.012240 0.599011 0.489028 0.054 Uiso 1 1 calc GR
H59B H 1.019553 0.661032 0.551570 0.054 Uiso 1 1 calc GR
H59C H 0.983765 0.682487 0.490266 0.054 Uiso 1 1 calc GR
C60 C 0.8076(6) 0.6725(4) 0.5565(3) 0.0337(19) Uani 1 1 d .
H60A H 0.810136 0.714910 0.535575 0.051 Uiso 1 1 calc GR
H60B H 0.850606 0.692554 0.595646 0.051 Uiso 1 1 calc GR
H60C H 0.731233 0.651722 0.562447 0.051 Uiso 1 1 calc GR
C57 C 0.8563(6) 0.6065(4) 0.5184(3) 0.0267(17) Uani 1 1 d .
C79 C 0.2928(6) 0.1219(4) 0.4158(3) 0.0334(19) Uani 1 1 d .
H79A H 0.226185 0.134735 0.433812 0.040 Uiso 1 1 calc R
H79B H 0.276632 0.065251 0.397261 0.040 Uiso 1 1 calc R
C80 C 0.3881(7) 0.1400(5) 0.4666(3) 0.042(2) Uani 1 1 d .
H80A H 0.453925 0.125955 0.449359 0.063 Uiso 1 1 calc GR
H80B H 0.366623 0.109596 0.496454 0.063 Uiso 1 1 calc GR
H80C H 0.403712 0.195738 0.485814 0.063 Uiso 1 1 calc GR
C77 C 0.4053(6) 0.1359(4) 0.3264(3) 0.0244(17) Uani 1 1 d .
H77A H 0.369626 0.085104 0.299704 0.029 Uiso 1 1 calc R
H77B H 0.463226 0.126334 0.353198 0.029 Uiso 1 1 calc R
C78 C 0.3181(6) 0.1676(4) 0.3656(3) 0.0320(19) Uani 1 1 d .
H78A H 0.249732 0.162312 0.339890 0.038 Uiso 1 1 calc R
H78B H 0.345744 0.223668 0.384217 0.038 Uiso 1 1 calc R
C74 C 0.5894(6) 0.1869(4) 0.1999(3) 0.0286(18) Uani 1 1 d .
H74A H 0.622473 0.241497 0.220656 0.034 Uiso 1 1 calc R
H74B H 0.533905 0.187964 0.167876 0.034 Uiso 1 1 calc R
C75 C 0.6810(6) 0.1465(4) 0.1709(3) 0.0294(18) Uani 1 1 d .
H75A H 0.650835 0.089796 0.156591 0.035 Uiso 1 1 calc R
H75B H 0.702636 0.167421 0.135596 0.035 Uiso 1 1 calc R
C73 C 0.5324(6) 0.1433(4) 0.2455(3) 0.0263(17) Uani 1 1 d .
H73A H 0.589359 0.130585 0.271087 0.032 Uiso 1 1 calc R
H73B H 0.485025 0.093497 0.223103 0.032 Uiso 1 1 calc R
C87 C 0.6816(6) 0.3313(4) 0.4144(3) 0.0276(17) Uani 1 1 d .
H87A H 0.754084 0.326523 0.430991 0.033 Uiso 1 1 calc R
H87B H 0.692910 0.378211 0.397402 0.033 Uiso 1 1 calc R
C88 C 0.6052(6) 0.3423(5) 0.4661(3) 0.038(2) Uani 1 1 d .
H88A H 0.533847 0.348146 0.450112 0.057 Uiso 1 1 calc GR
H88B H 0.638773 0.388990 0.497062 0.057 Uiso 1 1 calc GR
H88C H 0.595067 0.296512 0.483718 0.057 Uiso 1 1 calc GR
C86 C 0.6332(6) 0.2573(4) 0.3628(3) 0.0267(17) Uani 1 1 d .
H86A H 0.690477 0.247232 0.335398 0.032 Uiso 1 1 calc R
H86B H 0.612737 0.211440 0.380519 0.032 Uiso 1 1 calc R
C84 C 0.1100(6) 0.1897(5) 0.2211(4) 0.046(2) Uani 1 1 d .
H84A H 0.048850 0.204284 0.200856 0.069 Uiso 1 1 calc GR
H84B H 0.143391 0.232355 0.255346 0.069 Uiso 1 1 calc GR
H84C H 0.082650 0.142484 0.235352 0.069 Uiso 1 1 calc GR
C64 C 0.9654(6) 0.5189(5) 0.2962(3) 0.040(2) Uani 1 1 d .
H64A H 0.988153 0.574769 0.314847 0.060 Uiso 1 1 calc GR
H64B H 0.996828 0.507604 0.257730 0.060 Uiso 1 1 calc GR
H64C H 0.991478 0.488829 0.322832 0.060 Uiso 1 1 calc GR
C63 C 0.8038(7) 0.4028(4) 0.2608(3) 0.039(2) Uani 1 1 d .
H63A H 0.821757 0.377392 0.292655 0.058 Uiso 1 1 calc GR
H63B H 0.845462 0.387693 0.226512 0.058 Uiso 1 1 calc GR
H63C H 0.725058 0.386611 0.248009 0.058 Uiso 1 1 calc GR
C76 C 0.7844(6) 0.1591(5) 0.2153(4) 0.040(2) Uani 1 1 d .
H76A H 0.841131 0.136396 0.194183 0.060 Uiso 1 1 calc GR
H76B H 0.765033 0.133879 0.248317 0.060 Uiso 1 1 calc GR
H76C H 0.812276 0.215169 0.231361 0.060 Uiso 1 1 calc GR
C27 C 0.8122(7) 0.8823(6) 0.0040(4) 0.074(4) Uani 1 1 d .
H27A H 0.798858 0.830225 0.012434 0.111 Uiso 1 1 calc GR
H27B H 0.875486 0.888647 -0.019559 0.111 Uiso 1 1 calc GR
H27C H 0.747213 0.888537 -0.018747 0.111 Uiso 1 1 calc GR

loop_
_atom_site_aniso_label
_atom_site_aniso_U_11
_atom_site_aniso_U_22
_atom_site_aniso_U_33
_atom_site_aniso_U_23
_atom_site_aniso_U_13
_atom_site_aniso_U_12
Se1 0.0218(4) 0.0310(5) 0.0216(4) 0.0065(3) 0.0014(3) 0.0026(3)
Se2 0.0186(4) 0.0266(4) 0.0219(4) 0.0040(3) 0.0007(3) 0.0025(3)
Ni1 0.0198(5) 0.0169(5) 0.0218(5) 0.0049(4) 0.0023(4) 0.0029(4)
Se4 0.0234(4) 0.0258(4) 0.0265(4) 0.0072(3) 0.0073(3) 0.0048(3)
Se3 0.0262(4) 0.0287(5) 0.0287(4) 0.0027(3) 0.0087(3) 0.0041(3)
Ni2 0.0245(5) 0.0160(5) 0.0265(5) 0.0049(4) 0.0066(4) 0.0037(4)
N1 0.029(4) 0.012(3) 0.031(3) 0.003(3) -0.003(3) 0.001(3)
C41 0.030(4) 0.016(4) 0.035(4) 0.007(3) 0.004(3) 0.003(3)
C39 0.039(5) 0.024(5) 0.037(5) 0.006(4) 0.004(4) -0.004(4)
C37 0.031(4) 0.016(4) 0.032(4) 0.008(3) 0.004(3) 0.002(3)
C38 0.049(5) 0.022(4) 0.028(4) 0.005(4) 0.007(4) 0.000(4)
C29 0.038(5) 0.014(4) 0.037(5) 0.007(3) 0.001(4) 0.004(3)
C35 0.038(5) 0.032(5) 0.045(5) 0.005(4) 0.009(4) 0.006(4)
C33 0.032(4) 0.022(4) 0.044(5) 0.016(4) 0.008(4) 0.008(4)
C34 0.042(5) 0.019(4) 0.042(5) 0.005(4) -0.004(4) 0.007(4)
C30 0.054(6) 0.028(5) 0.027(4) 0.010(4) 0.004(4) 0.011(4)
C42 0.052(6) 0.026(5) 0.053(6) 0.010(4) -0.012(4) 0.005(4)
C32 0.034(5) 0.058(6) 0.043(5) 0.010(5) 0.003(4) 0.005(4)
C43 0.103(9) 0.054(7) 0.050(6) 0.018(5) -0.041(6) -0.011(6)
C44 0.130(12) 0.081(9) 0.118(11) 0.038(8) -0.053(9) -0.009(8)
C36 0.033(5) 0.038(5) 0.042(5) 0.007(4) 0.002(4) 0.002(4)
C31 0.037(5) 0.022(4) 0.040(5) 0.008(4) 0.004(4) 0.002(4)
C40 0.044(5) 0.050(6) 0.045(5) 0.018(4) 0.014(4) 0.006(4)
C65 0.031(4) 0.025(4) 0.030(4) -0.001(4) 0.007(3) 0.004(4)
C50 0.024(4) 0.020(4) 0.025(4) 0.005(3) 0.005(3) 0.002(3)
C45 0.029(5) 0.008(4) 0.040(5) 0.003(3) 0.000(4) -0.005(3)
C47 0.022(4) 0.032(5) 0.034(5) 0.003(4) 0.007(4) 0.003(4)
C48 0.026(4) 0.018(4) 0.034(5) -0.001(3) 0.003(3) 0.005(3)
C67 0.041(5) 0.034(5) 0.033(5) 0.000(4) 0.010(4) 0.011(4)
C68 0.040(5) 0.032(5) 0.035(5) 0.006(4) 0.012(4) -0.004(4)
C69 0.028(4) 0.037(5) 0.036(5) 0.001(4) 0.002(4) 0.012(4)
C49 0.027(4) 0.026(5) 0.032(4) 0.002(4) 0.008(4) 0.001(4)
C70 0.049(6) 0.076(8) 0.066(7) 0.030(6) -0.015(5) -0.006(5)
C72 0.038(5) 0.086(8) 0.043(6) -0.003(5) -0.001(4) 0.005(5)
C66 0.036(5) 0.057(6) 0.032(5) -0.003(4) 0.009(4) 0.007(4)
C71 0.049(6) 0.118(9) 0.044(6) 0.007(6) -0.004(5) 0.045(6)
C12 0.024(4) 0.017(4) 0.021(4) 0.004(3) -0.005(3) 0.007(3)
C9 0.016(4) 0.015(4) 0.029(4) 0.007(3) -0.002(3) 0.002(3)
C11 0.025(4) 0.017(4) 0.026(4) 0.005(3) 0.003(3) 0.012(3)
C10 0.027(4) 0.007(4) 0.024(4) -0.001(3) 0.000(3) 0.007(3)
C46 0.020(4) 0.019(4) 0.033(4) 0.004(3) 0.010(3) -0.002(3)
O3 0.025(3) 0.016(3) 0.030(3) 0.003(2) 0.006(2) 0.002(2)
O4 0.025(3) 0.024(3) 0.030(3) 0.004(2) 0.009(2) 0.008(2)
C52 0.021(4) 0.015(4) 0.029(4) 0.006(3) 0.004(3) 0.003(3)
C51 0.035(4) 0.012(4) 0.017(4) 0.003(3) 0.005(3) 0.002(3)
C53 0.023(4) 0.022(4) 0.024(4) 0.005(3) 0.010(3) 0.008(3)
C54 0.030(4) 0.011(4) 0.028(4) 0.003(3) 0.004(3) 0.005(3)
C56 0.025(4) 0.017(4) 0.026(4) 0.007(3) 0.011(3) 0.008(3)
C61 0.018(4) 0.024(4) 0.024(4) 0.008(3) 0.010(3) 0.002(3)
C55 0.010(3) 0.015(4) 0.029(4) 0.010(3) 0.001(3) -0.006(3)
C62 0.030(5) 0.042(5) 0.039(5) 0.013(4) 0.017(4) 0.008(4)
C7 0.013(4) 0.011(4) 0.022(4) 0.002(3) 0.003(3) -0.002(3)
C8 0.027(4) 0.013(4) 0.021(4) 0.004(3) -0.002(3) 0.001(3)
O2 0.021(3) 0.029(3) 0.017(3) 0.009(2) 0.002(2) 0.007(2)
O1 0.021(3) 0.023(3) 0.025(3) 0.006(2) 0.001(2) 0.001(2)
C1 0.016(4) 0.016(4) 0.027(4) 0.007(3) 0.002(3) -0.004(3)
C3 0.025(4) 0.013(4) 0.021(4) 0.006(3) 0.002(3) 0.002(3)
C6 0.017(4) 0.013(4) 0.039(5) 0.007(3) 0.000(3) 0.004(3)
C21 0.028(4) 0.019(4) 0.024(4) 0.001(3) 0.004(3) 0.008(3)
C2 0.023(4) 0.011(4) 0.030(4) 0.011(3) 0.008(3) 0.001(3)
C5 0.028(4) 0.012(4) 0.021(4) 0.006(3) 0.004(3) 0.005(3)
C25 0.027(4) 0.030(5) 0.024(4) 0.010(4) 0.006(3) 0.008(4)
C24 0.031(4) 0.022(4) 0.026(4) 0.004(3) -0.003(3) 0.003(3)
C4 0.035(5) 0.017(4) 0.025(4) 0.005(3) 0.005(4) 0.007(3)
C23 0.041(5) 0.037(5) 0.024(4) 0.007(4) 0.000(4) 0.017(4)
C22 0.025(4) 0.031(5) 0.039(5) 0.013(4) 0.005(4) -0.001(4)
C26 0.042(5) 0.119(9) 0.053(6) 0.043(6) 0.027(5) 0.038(6)
C28 0.067(7) 0.059(7) 0.086(7) 0.042(6) 0.045(6) 0.025(6)
C17 0.020(4) 0.041(5) 0.028(4) 0.012(4) 0.002(3) 0.007(4)
C19 0.036(5) 0.032(5) 0.042(5) 0.015(4) -0.006(4) 0.005(4)
C16 0.032(5) 0.037(5) 0.032(4) 0.006(4) 0.008(4) 0.011(4)
C14 0.030(4) 0.032(5) 0.030(4) 0.015(4) 0.003(3) 0.007(4)
C15 0.025(4) 0.051(6) 0.033(5) 0.015(4) 0.003(4) 0.004(4)
C13 0.024(4) 0.027(4) 0.022(4) 0.006(3) 0.000(3) 0.009(3)
C20 0.033(5) 0.057(6) 0.026(4) 0.011(4) 0.000(4) 0.012(4)
C18 0.034(5) 0.043(5) 0.030(4) 0.006(4) -0.004(4) 0.014(4)
C81 0.027(4) 0.020(4) 0.030(4) 0.012(3) 0.004(3) 0.006(3)
N2 0.027(3) 0.022(3) 0.026(3) 0.007(3) 0.006(3) 0.010(3)
C82 0.036(5) 0.027(5) 0.039(5) 0.006(4) 0.005(4) 0.008(4)
C85 0.030(4) 0.010(4) 0.027(4) 0.000(3) 0.004(3) 0.006(3)
C83 0.037(5) 0.032(5) 0.047(5) 0.013(4) -0.007(4) -0.003(4)
C58 0.036(5) 0.030(5) 0.037(5) 0.012(4) 0.000(4) 0.009(4)
C59 0.024(4) 0.040(5) 0.042(5) 0.007(4) 0.008(4) 0.006(4)
C60 0.032(4) 0.027(5) 0.039(5) -0.001(4) 0.001(4) 0.008(4)
C57 0.032(4) 0.024(4) 0.026(4) 0.004(3) 0.008(3) 0.012(4)
C79 0.036(5) 0.020(4) 0.046(5) 0.010(4) 0.015(4) 0.005(4)
C80 0.055(6) 0.039(5) 0.036(5) 0.014(4) 0.019(4) 0.010(4)
C77 0.025(4) 0.025(4) 0.029(4) 0.013(3) 0.007(3) 0.011(3)
C78 0.034(5) 0.022(4) 0.043(5) 0.008(4) 0.014(4) 0.008(4)
C74 0.033(4) 0.022(4) 0.033(4) 0.008(3) 0.009(3) 0.006(4)
C75 0.027(4) 0.021(4) 0.041(5) 0.007(4) 0.011(4) 0.003(3)
C73 0.026(4) 0.027(4) 0.031(4) 0.008(3) 0.013(3) 0.014(3)
C87 0.029(4) 0.014(4) 0.037(5) 0.005(3) -0.007(3) 0.001(3)
C88 0.044(5) 0.032(5) 0.036(5) 0.004(4) -0.003(4) 0.012(4)
C86 0.026(4) 0.020(4) 0.034(4) 0.003(3) 0.002(3) 0.008(3)
C84 0.026(5) 0.045(6) 0.072(6) 0.025(5) -0.002(4) 0.008(4)
C64 0.054(6) 0.042(5) 0.025(4) 0.000(4) 0.001(4) 0.023(4)
C63 0.050(5) 0.027(5) 0.045(5) 0.006(4) 0.025(4) 0.018(4)
C76 0.033(5) 0.031(5) 0.052(5) 0.003(4) 0.015(4) 0.002(4)
C27 0.040(6) 0.097(9) 0.054(6) -0.033(6) 0.028(5) -0.009(6)

loop_
_atom_type_symbol
_atom_type_description
_atom_type_scat_dispersion_real
_atom_type_scat_dispersion_imag
_atom_type_scat_source
C C 0.0033 0.0016 'International Tables Vol C Tables 4.2.6.8 and 6.1.1.4'
H H 0.0000 0.0000 'International Tables Vol C Tables 4.2.6.8 and 6.1.1.4'
N N 0.0061 0.0033 'International Tables Vol C Tables 4.2.6.8 and 6.1.1.4'
Ni Ni 0.3393 1.1124 'International Tables Vol C Tables 4.2.6.8 and 6.1.1.4'
O O 0.0106 0.0060 'International Tables Vol C Tables 4.2.6.8 and 6.1.1.4'
Se Se -0.0929 2.2259 'International Tables Vol C Tables 4.2.6.8 and 6.1.1.4'

loop_
_geom_angle_atom_site_label_1
_geom_angle_atom_site_label_2
_geom_angle_atom_site_label_3
_geom_angle
C1 Se1 Ni1 93.1(2)
C7 Se2 Ni1 93.47(19)
Se2 Ni1 Se1 90.79(4)
O2 Ni1 Se1 178.64(14)
O2 Ni1 Se2 90.57(13)
O1 Ni1 Se1 90.55(14)
O1 Ni1 Se2 175.86(15)
O1 Ni1 O2 88.09(19)
C52 Se4 Ni2 93.1(2)
C46 Se3 Ni2 93.3(2)
Se4 Ni2 Se3 90.68(4)
O3 Ni2 Se4 177.92(15)
O3 Ni2 Se3 90.41(14)
O3 Ni2 O4 88.9(2)
O4 Ni2 Se4 89.92(15)
O4 Ni2 Se3 177.47(15)
C41 N1 C29 106.2(5)
C37 N1 C41 110.2(5)
C37 N1 C29 112.0(5)
C37 N1 C33 107.1(5)
C33 N1 C41 110.8(5)
C33 N1 C29 110.5(5)
N1 C41 H41A 108.6
N1 C41 H41B 108.6
H41A C41 H41B 107.6
C42 C41 N1 114.6(6)
C42 C41 H41A 108.6
C42 C41 H41B 108.6
H39A C39 H39B 107.8
C38 C39 H39A 109.1
C38 C39 H39B 109.1
C38 C39 C40 112.5(6)
C40 C39 H39A 109.1
C40 C39 H39B 109.1
N1 C37 H37A 108.3
N1 C37 H37B 108.3
H37A C37 H37B 107.4
C38 C37 N1 115.9(6)
C38 C37 H37A 108.3
C38 C37 H37B 108.3
C39 C38 H38A 109.4
C39 C38 H38B 109.4
C37 C38 C39 111.2(6)
C37 C38 H38A 109.4
C37 C38 H38B 109.4
H38A C38 H38B 108.0
N1 C29 H29A 108.0
N1 C29 H29B 108.0
H29A C29 H29B 107.3
C30 C29 N1 117.1(5)
C30 C29 H29A 108.0
C30 C29 H29B 108.0
H35A C35 H35B 108.1
C34 C35 H35A 109.6
C34 C35 H35B 109.6
C34 C35 C36 110.2(6)
C36 C35 H35A 109.6
C36 C35 H35B 109.6
N1 C33 H33A 107.9
N1 C33 H33B 107.9
N1 C33 C34 117.4(6)
H33A C33 H33B 107.2
C34 C33 H33A 107.9
C34 C33 H33B 107.9
C35 C34 C33 115.9(6)
C35 C34 H34A 108.3
C35 C34 H34B 108.3
C33 C34 H34A 108.3
C33 C34 H34B 108.3
H34A C34 H34B 107.4
C29 C30 H30A 108.3
C29 C30 H30B 108.3
H30A C30 H30B 107.4
C31 C30 C29 115.9(6)
C31 C30 H30A 108.3
C31 C30 H30B 108.3
C41 C42 H42A 109.3
C41 C42 H42B 109.3
H42A C42 H42B 108.0
C43 C42 C41 111.6(6)
C43 C42 H42A 109.3
C43 C42 H42B 109.3
H32A C32 H32B 109.5
H32A C32 H32C 109.5
H32B C32 H32C 109.5
C31 C32 H32A 109.5
C31 C32 H32B 109.5
C31 C32 H32C 109.5
C42 C43 H43A 108.4
C42 C43 H43B 108.4
H43A C43 H43B 107.5
C44 C43 C42 115.4(8)
C44 C43 H43A 108.4
C44 C43 H43B 108.4
C43 C44 H44A 109.5
C43 C44 H44B 109.5
C43 C44 H44C 109.5
H44A C44 H44B 109.5
H44A C44 H44C 109.5
H44B C44 H44C 109.5
C35 C36 H36A 109.5
C35 C36 H36B 109.5
C35 C36 H36C 109.5
H36A C36 H36B 109.5
H36A C36 H36C 109.5
H36B C36 H36C 109.5
C30 C31 C32 112.5(6)
C30 C31 H31A 109.1
C30 C31 H31B 109.1
C32 C31 H31A 109.1
C32 C31 H31B 109.1
H31A C31 H31B 107.8
C39 C40 H40A 109.5
C39 C40 H40B 109.5
C39 C40 H40C 109.5
H40A C40 H40B 109.5
H40A C40 H40C 109.5
H40B C40 H40C 109.5
C50 C65 C67 109.9(6)
C50 C65 C68 110.8(6)
C50 C65 C66 113.3(6)
C68 C65 C67 107.2(6)
C66 C65 C67 107.9(6)
C66 C65 C68 107.4(6)
C45 C50 C65 121.1(6)
C49 C50 C65 122.7(6)
C49 C50 C45 116.2(6)
C50 C45 C46 120.2(7)
O3 C45 C50 122.0(6)
O3 C45 C46 117.8(6)
C48 C47 H47 119.3
C48 C47 C46 121.4(6)
C46 C47 H47 119.3
C47 C48 C69 120.5(6)
C47 C48 C49 117.2(7)
C49 C48 C69 122.2(6)
C65 C67 H67A 109.5
C65 C67 H67B 109.5
C65 C67 H67C 109.5
H67A C67 H67B 109.5
H67A C67 H67C 109.5
H67B C67 H67C 109.5
C65 C68 H68A 109.5
C65 C68 H68B 109.5
C65 C68 H68C 109.5
H68A C68 H68B 109.5
H68A C68 H68C 109.5
H68B C68 H68C 109.5
C70 C69 C48 107.5(6)
C70 C69 C71 107.7(7)
C72 C69 C48 113.2(6)
C72 C69 C70 109.4(7)
C72 C69 C71 109.8(7)
C71 C69 C48 109.0(6)
C50 C49 C48 124.5(7)
C50 C49 H49 117.7
C48 C49 H49 117.7
C69 C70 H70A 109.5
C69 C70 H70B 109.5
C69 C70 H70C 109.5
H70A C70 H70B 109.5
H70A C70 H70C 109.5
H70B C70 H70C 109.5
C69 C72 H72A 109.5
C69 C72 H72B 109.5
C69 C72 H72C 109.5
H72A C72 H72B 109.5
H72A C72 H72C 109.5
H72B C72 H72C 109.5
C65 C66 H66A 109.5
C65 C66 H66B 109.5
C65 C66 H66C 109.5
H66A C66 H66B 109.5
H66A C66 H66C 109.5
H66B C66 H66C 109.5
C69 C71 H71A 109.5
C69 C71 H71B 109.5
C69 C71 H71C 109.5
H71A C71 H71B 109.5
H71A C71 H71C 109.5
H71B C71 H71C 109.5
C11 C12 H12 119.5
C11 C12 C7 121.0(6)
C7 C12 H12 119.5
C10 C9 C8 117.7(6)
C10 C9 C17 121.6(6)
C8 C9 C17 120.5(6)
C12 C11 C10 116.5(6)
C12 C11 C13 119.5(6)
C10 C11 C13 123.8(6)
C9 C10 C11 124.4(6)
C9 C10 H10 117.8
C11 C10 H10 117.8
C45 C46 Se3 115.9(5)
C47 C46 Se3 123.8(5)
C47 C46 C45 120.4(7)
C45 O3 Ni2 122.7(4)
C51 O4 Ni2 122.5(4)
C51 C52 Se4 115.5(5)
C51 C52 C53 122.6(6)
C53 C52 Se4 121.9(5)
O4 C51 C52 118.7(6)
O4 C51 C56 122.9(6)
C52 C51 C56 118.3(6)
C52 C53 H53 120.1
C54 C53 C52 119.9(6)
C54 C53 H53 120.1
C53 C54 C55 117.2(6)
C53 C54 C57 120.0(6)
C55 C54 C57 122.6(6)
C51 C56 C61 120.0(6)
C55 C56 C51 118.6(6)
C55 C56 C61 121.4(6)
C56 C61 C64 113.2(6)
C56 C61 C63 107.1(5)
C62 C61 C56 113.1(6)
C62 C61 C64 108.4(5)
C62 C61 C63 108.2(6)
C64 C61 C63 106.6(6)
C54 C55 H55 118.3
C56 C55 C54 123.4(6)
C56 C55 H55 118.3
C61 C62 H62A 109.5
C61 C62 H62B 109.5
C61 C62 H62C 109.5
H62A C62 H62B 109.5
H62A C62 H62C 109.5
H62B C62 H62C 109.5
C12 C7 Se2 123.3(5)
C12 C7 C8 122.1(6)
C8 C7 Se2 114.7(5)
C7 C8 C9 118.4(6)
O2 C8 C9 121.6(6)
O2 C8 C7 120.0(6)
C8 O2 Ni1 121.2(4)
C2 O1 Ni1 121.4(4)
C6 C1 Se1 123.8(5)
C6 C1 C2 120.7(6)
C2 C1 Se1 115.5(5)
C2 C3 C21 121.5(6)
C4 C3 C21 122.7(6)
C4 C3 C2 115.8(6)
C1 C6 H6 119.1
C5 C6 C1 121.7(6)
C5 C6 H6 119.1
C3 C21 C23 109.5(6)
C3 C21 C22 109.6(5)
C24 C21 C3 113.1(5)
C24 C21 C23 107.5(5)
C24 C21 C22 107.9(6)
C22 C21 C23 109.2(6)
O1 C2 C1 119.4(6)
O1 C2 C3 120.7(6)
C1 C2 C3 119.9(6)
C6 C5 C25 122.5(6)
C6 C5 C4 117.1(6)
C4 C5 C25 120.3(6)
C26 C25 C5 112.4(6)
C26 C25 C28 106.9(7)
C28 C25 C5 109.1(6)
C27 C25 C5 111.1(6)
C27 C25 C26 108.7(7)
C27 C25 C28 108.7(7)
C21 C24 H24A 109.5
C21 C24 H24B 109.5
C21 C24 H24C 109.5
H24A C24 H24B 109.5
H24A C24 H24C 109.5
H24B C24 H24C 109.5
C3 C4 C5 124.8(6)
C3 C4 H4 117.6
C5 C4 H4 117.6
C21 C23 H23A 109.5
C21 C23 H23B 109.5
C21 C23 H23C 109.5
H23A C23 H23B 109.5
H23A C23 H23C 109.5
H23B C23 H23C 109.5
C21 C22 H22A 109.5
C21 C22 H22B 109.5
C21 C22 H22C 109.5
H22A C22 H22B 109.5
H22A C22 H22C 109.5
H22B C22 H22C 109.5
C25 C26 H26A 109.5
C25 C26 H26B 109.5
C25 C26 H26C 109.5
H26A C26 H26B 109.5
H26A C26 H26C 109.5
H26B C26 H26C 109.5
C25 C28 H28A 109.5
C25 C28 H28B 109.5
C25 C28 H28C 109.5
H28A C28 H28B 109.5
H28A C28 H28C 109.5
H28B C28 H28C 109.5
C9 C17 C19 108.2(6)
C9 C17 C18 111.1(6)
C19 C17 C18 109.2(6)
C20 C17 C9 113.1(6)
C20 C17 C19 107.7(6)
C20 C17 C18 107.3(6)
C17 C19 H19A 109.5
C17 C19 H19B 109.5
C17 C19 H19C 109.5
H19A C19 H19B 109.5
H19A C19 H19C 109.5
H19B C19 H19C 109.5
H16A C16 H16B 109.5
H16A C16 H16C 109.5
H16B C16 H16C 109.5
C13 C16 H16A 109.5
C13 C16 H16B 109.5
C13 C16 H16C 109.5
H14A C14 H14B 109.5
H14A C14 H14C 109.5
H14B C14 H14C 109.5
C13 C14 H14A 109.5
C13 C14 H14B 109.5
C13 C14 H14C 109.5
H15A C15 H15B 109.5
H15A C15 H15C 109.5
H15B C15 H15C 109.5
C13 C15 H15A 109.5
C13 C15 H15B 109.5
C13 C15 H15C 109.5
C11 C13 C14 111.0(5)
C16 C13 C11 108.4(6)
C16 C13 C14 109.3(6)
C15 C13 C11 112.1(6)
C15 C13 C16 108.4(6)
C15 C13 C14 107.6(6)
C17 C20 H20A 109.5
C17 C20 H20B 109.5
C17 C20 H20C 109.5
H20A C20 H20B 109.5
H20A C20 H20C 109.5
H20B C20 H20C 109.5
C17 C18 H18A 109.5
C17 C18 H18B 109.5
C17 C18 H18C 109.5
H18A C18 H18B 109.5
H18A C18 H18C 109.5
H18B C18 H18C 109.5
H81A C81 H81B 107.6
N2 C81 H81A 108.6
N2 C81 H81B 108.6
C82 C81 H81A 108.6
C82 C81 H81B 108.6
C82 C81 N2 114.6(5)
C81 N2 C77 110.4(5)
C85 N2 C81 107.3(5)
C85 N2 C77 110.4(5)
C85 N2 C73 111.6(5)
C73 N2 C81 111.1(5)
C73 N2 C77 106.1(5)
C81 C82 H82A 109.6
C81 C82 H82B 109.6
C81 C82 C83 110.4(6)
H82A C82 H82B 108.1
C83 C82 H82A 109.6
C83 C82 H82B 109.6
N2 C85 H85A 108.3
N2 C85 H85B 108.3
H85A C85 H85B 107.4
C86 C85 N2 115.8(5)
C86 C85 H85A 108.3
C86 C85 H85B 108.3
C82 C83 H83A 108.9
C82 C83 H83B 108.9
H83A C83 H83B 107.7
C84 C83 C82 113.5(6)
C84 C83 H83A 108.9
C84 C83 H83B 108.9
H58A C58 H58B 109.5
H58A C58 H58C 109.5
H58B C58 H58C 109.5
C57 C58 H58A 109.5
C57 C58 H58B 109.5
C57 C58 H58C 109.5
H59A C59 H59B 109.5
H59A C59 H59C 109.5
H59B C59 H59C 109.5
C57 C59 H59A 109.5
C57 C59 H59B 109.5
C57 C59 H59C 109.5
H60A C60 H60B 109.5
H60A C60 H60C 109.5
H60B C60 H60C 109.5
C57 C60 H60A 109.5
C57 C60 H60B 109.5
C57 C60 H60C 109.5
C58 C57 C54 108.4(6)
C58 C57 C59 107.9(6)
C59 C57 C54 112.6(6)
C60 C57 C54 111.0(6)
C60 C57 C58 108.3(6)
C60 C57 C59 108.5(6)
H79A C79 H79B 107.7
C80 C79 H79A 108.8
C80 C79 H79B 108.8
C80 C79 C78 113.8(6)
C78 C79 H79A 108.8
C78 C79 H79B 108.8
C79 C80 H80A 109.5
C79 C80 H80B 109.5
C79 C80 H80C 109.5
H80A C80 H80B 109.5
H80A C80 H80C 109.5
H80B C80 H80C 109.5
N2 C77 H77A 108.5
N2 C77 H77B 108.5
H77A C77 H77B 107.5
C78 C77 N2 115.3(5)
C78 C77 H77A 108.5
C78 C77 H77B 108.5
C79 C78 H78A 109.5
C79 C78 H78B 109.5
C77 C78 C79 110.8(6)
C77 C78 H78A 109.5
C77 C78 H78B 109.5
H78A C78 H78B 108.1
H74A C74 H74B 108.0
C75 C74 H74A 109.3
C75 C74 H74B 109.3
C73 C74 H74A 109.3
C73 C74 H74B 109.3
C73 C74 C75 111.5(6)
C74 C75 H75A 109.0
C74 C75 H75B 109.0
H75A C75 H75B 107.8
C76 C75 C74 112.7(6)
C76 C75 H75A 109.0
C76 C75 H75B 109.0
N2 C73 H73A 108.9
N2 C73 H73B 108.9
C74 C73 N2 113.6(5)
C74 C73 H73A 108.9
C74 C73 H73B 108.9
H73A C73 H73B 107.7
H87A C87 H87B 107.8
C88 C87 H87A 109.1
C88 C87 H87B 109.1
C88 C87 C86 112.5(6)
C86 C87 H87A 109.1
C86 C87 H87B 109.1
C87 C88 H88A 109.5
C87 C88 H88B 109.5
C87 C88 H88C 109.5
H88A C88 H88B 109.5
H88A C88 H88C 109.5
H88B C88 H88C 109.5
C85 C86 C87 112.3(5)
C85 C86 H86A 109.1
C85 C86 H86B 109.1
C87 C86 H86A 109.1
C87 C86 H86B 109.1
H86A C86 H86B 107.9
C83 C84 H84A 109.5
C83 C84 H84B 109.5
C83 C84 H84C 109.5
H84A C84 H84B 109.5
H84A C84 H84C 109.5
H84B C84 H84C 109.5
C61 C64 H64A 109.5
C61 C64 H64B 109.5
C61 C64 H64C 109.5
H64A C64 H64B 109.5
H64A C64 H64C 109.5
H64B C64 H64C 109.5
C61 C63 H63A 109.5
C61 C63 H63B 109.5
C61 C63 H63C 109.5
H63A C63 H63B 109.5
H63A C63 H63C 109.5
H63B C63 H63C 109.5
C75 C76 H76A 109.5
C75 C76 H76B 109.5
C75 C76 H76C 109.5
H76A C76 H76B 109.5
H76A C76 H76C 109.5
H76B C76 H76C 109.5
C25 C27 H27A 109.5
C25 C27 H27B 109.5
C25 C27 H27C 109.5
H27A C27 H27B 109.5
H27A C27 H27C 109.5
H27B C27 H27C 109.5

loop_
_geom_bond_atom_site_label_1
_geom_bond_atom_site_label_2
_geom_bond_distance
Se1 Ni1 2.2394(11)
Se1 C1 1.879(7)
Se2 Ni1 2.2320(11)
Se2 C7 1.892(6)
Ni1 O2 1.853(4)
Ni1 O1 1.839(4)
Se4 Ni2 2.2388(11)
Se4 C52 1.899(7)
Se3 Ni2 2.2392(11)
Se3 C46 1.885(7)
Ni2 O3 1.837(4)
Ni2 O4 1.852(4)
N1 C41 1.524(8)
N1 C37 1.512(8)
N1 C29 1.524(8)
N1 C33 1.523(8)
C41 H41A 0.9700
C41 H41B 0.9700
C41 C42 1.509(10)
C39 H39A 0.9700
C39 H39B 0.9700
C39 C38 1.516(10)
C39 C40 1.520(10)
C37 H37A 0.9700
C37 H37B 0.9700
C37 C38 1.512(9)
C38 H38A 0.9700
C38 H38B 0.9700
C29 H29A 0.9700
C29 H29B 0.9700
C29 C30 1.520(10)
C35 H35A 0.9700
C35 H35B 0.9700
C35 C34 1.503(10)
C35 C36 1.526(10)
C33 H33A 0.9700
C33 H33B 0.9700
C33 C34 1.553(9)
C34 H34A 0.9700
C34 H34B 0.9700
C30 H30A 0.9700
C30 H30B 0.9700
C30 C31 1.488(10)
C42 H42A 0.9700
C42 H42B 0.9700
C42 C43 1.493(11)
C32 H32A 0.9600
C32 H32B 0.9600
C32 H32C 0.9600
C32 C31 1.534(10)
C43 H43A 0.9700
C43 H43B 0.9700
C43 C44 1.450(13)
C44 H44A 0.9600
C44 H44B 0.9600
C44 H44C 0.9600
C36 H36A 0.9600
C36 H36B 0.9600
C36 H36C 0.9600
C31 H31A 0.9700
C31 H31B 0.9700
C40 H40A 0.9600
C40 H40B 0.9600
C40 H40C 0.9600
C65 C50 1.511(9)
C65 C67 1.556(10)
C65 C68 1.552(10)
C65 C66 1.531(10)
C50 C45 1.412(9)
C50 C49 1.396(10)
C45 C46 1.414(9)
C45 O3 1.342(8)
C47 H47 0.9300
C47 C48 1.378(9)
C47 C46 1.384(10)
C48 C69 1.552(10)
C48 C49 1.402(9)
C67 H67A 0.9600
C67 H67B 0.9600
C67 H67C 0.9600
C68 H68A 0.9600
C68 H68B 0.9600
C68 H68C 0.9600
C69 C70 1.525(11)
C69 C72 1.474(10)
C69 C71 1.538(11)
C49 H49 0.9300
C70 H70A 0.9600
C70 H70B 0.9600
C70 H70C 0.9600
C72 H72A 0.9600
C72 H72B 0.9600
C72 H72C 0.9600
C66 H66A 0.9600
C66 H66B 0.9600
C66 H66C 0.9600
C71 H71A 0.9600
C71 H71B 0.9600
C71 H71C 0.9600
C12 H12 0.9300
C12 C11 1.385(9)
C12 C7 1.386(9)
C9 C10 1.380(9)
C9 C8 1.425(9)
C9 C17 1.534(9)
C11 C10 1.419(9)
C11 C13 1.534(9)
C10 H10 0.9300
O4 C51 1.326(8)
C52 C51 1.396(9)
C52 C53 1.397(9)
C51 C56 1.419(9)
C53 H53 0.9300
C53 C54 1.381(9)
C54 C55 1.438(9)
C54 C57 1.539(10)
C56 C61 1.543(9)
C56 C55 1.366(9)
C61 C62 1.510(9)
C61 C64 1.556(10)
C61 C63 1.570(10)
C55 H55 0.9300
C62 H62A 0.9600
C62 H62B 0.9600
C62 H62C 0.9600
C7 C8 1.405(9)
C8 O2 1.326(7)
O1 C2 1.336(7)
C1 C6 1.383(9)
C1 C2 1.398(9)
C3 C21 1.518(9)
C3 C2 1.435(9)
C3 C4 1.394(9)
C6 H6 0.9300
C6 C5 1.375(9)
C21 C24 1.510(9)
C21 C23 1.553(9)
C21 C22 1.550(9)
C5 C25 1.535(9)
C5 C4 1.399(9)
C25 C26 1.529(10)
C25 C28 1.531(10)
C25 C27 1.513(10)
C24 H24A 0.9600
C24 H24B 0.9600
C24 H24C 0.9600
C4 H4 0.9300
C23 H23A 0.9600
C23 H23B 0.9600
C23 H23C 0.9600
C22 H22A 0.9600
C22 H22B 0.9600
C22 H22C 0.9600
C26 H26A 0.9600
C26 H26B 0.9600
C26 H26C 0.9600
C28 H28A 0.9600
C28 H28B 0.9600
C28 H28C 0.9600
C17 C19 1.542(10)
C17 C20 1.525(9)
C17 C18 1.542(10)
C19 H19A 0.9600
C19 H19B 0.9600
C19 H19C 0.9600
C16 H16A 0.9600
C16 H16B 0.9600
C16 H16C 0.9600
C16 C13 1.527(10)
C14 H14A 0.9600
C14 H14B 0.9600
C14 H14C 0.9600
C14 C13 1.542(9)
C15 H15A 0.9600
C15 H15B 0.9600
C15 H15C 0.9600
C15 C13 1.525(9)
C20 H20A 0.9600
C20 H20B 0.9600
C20 H20C 0.9600
C18 H18A 0.9600
C18 H18B 0.9600
C18 H18C 0.9600
C81 H81A 0.9700
C81 H81B 0.9700
C81 N2 1.529(8)
C81 C82 1.523(9)
N2 C85 1.521(8)
N2 C77 1.543(8)
N2 C73 1.526(8)
C82 H82A 0.9700
C82 H82B 0.9700
C82 C83 1.532(10)
C85 H85A 0.9700
C85 H85B 0.9700
C85 C86 1.498(9)
C83 H83A 0.9700
C83 H83B 0.9700
C83 C84 1.520(10)
C58 H58A 0.9600
C58 H58B 0.9600
C58 H58C 0.9600
C58 C57 1.531(9)
C59 H59A 0.9600
C59 H59B 0.9600
C59 H59C 0.9600
C59 C57 1.535(9)
C60 H60A 0.9600
C60 H60B 0.9600
C60 H60C 0.9600
C60 C57 1.524(9)
C79 H79A 0.9700
C79 H79B 0.9700
C79 C80 1.526(10)
C79 C78 1.528(9)
C80 H80A 0.9600
C80 H80B 0.9600
C80 H80C 0.9600
C77 H77A 0.9700
C77 H77B 0.9700
C77 C78 1.525(9)
C78 H78A 0.9700
C78 H78B 0.9700
C74 H74A 0.9700
C74 H74B 0.9700
C74 C75 1.536(9)
C74 C73 1.524(9)
C75 H75A 0.9700
C75 H75B 0.9700
C75 C76 1.521(10)
C73 H73A 0.9700
C73 H73B 0.9700
C87 H87A 0.9700
C87 H87B 0.9700
C87 C88 1.527(9)
C87 C86 1.539(9)
C88 H88A 0.9600
C88 H88B 0.9600
C88 H88C 0.9600
C86 H86A 0.9700
C86 H86B 0.9700
C84 H84A 0.9600
C84 H84B 0.9600
C84 H84C 0.9600
C64 H64A 0.9600
C64 H64B 0.9600
C64 H64C 0.9600
C63 H63A 0.9600
C63 H63B 0.9600
C63 H63C 0.9600
C76 H76A 0.9600
C76 H76B 0.9600
C76 H76C 0.9600
C27 H27A 0.9600
C27 H27B 0.9600
C27 H27C 0.9600
